data_4502887
loop_
_publ_author_name
'Gao, Qian'
'Xie, Ya-Bo'
'Li, Jian-Rong'
'Yuan, Da-Qiang'
'Yakovenko, Audrey A.'
'Sun, Ji-Hong'
'Zhou, Hong-Cai'

_publ_section_title
;
 Tuning the Formations of Metal--Organic Frameworks by Modification of
 Ratio of Reactant, Acidity of Reaction System, and Use of a Secondary
 Ligand
;
_journal_issue 1
_journal_name_full 'Crystal Growth &amp; Design'
_journal_page_first 281
_journal_paper_doi 10.1021/cg201059d
_journal_volume 12
_journal_year 2012
_chemical_formula_sum 'C65 H55 N5 O14 Zn3'
_chemical_formula_weight 1326.25
_chemical_name_systematic
; 
 ? 
;
_space_group_IT_number 14
_symmetry_space_group_name_Hall '-P 2yn'
_symmetry_space_group_name_H-M 'P 1 21/n 1'
_atom_sites_solution_hydrogens geom
_atom_sites_solution_primary direct
_atom_sites_solution_secondary difmap
_audit_creation_method SHELXL-97
_cell_angle_alpha 90.00
_cell_angle_beta 90.00
_cell_angle_gamma 90.00
_cell_formula_units_Z 4
_cell_length_a 15.810(3)
_cell_length_b 26.422(6)
_cell_length_c 16.435(4)
_cell_measurement_temperature 173(2)
_cell_volume 6865(3)
_computing_structure_refinement 'SHELXL-97 (Sheldrick, 2008)'
_computing_structure_solution 'SHELXS-97 (Sheldrick, 2008)'
_diffrn_ambient_temperature 173(2)
_diffrn_measured_fraction_theta_full 0.417
_diffrn_measured_fraction_theta_max 0.923
_diffrn_radiation_monochromator graphite
_diffrn_radiation_source 'fine-focus sealed tube'
_diffrn_radiation_type MoK\a
_diffrn_radiation_wavelength 0.71073
_diffrn_reflns_av_R_equivalents 0.0000
_diffrn_reflns_av_sigmaI/netI 0.1527
_diffrn_reflns_limit_h_max 18
_diffrn_reflns_limit_h_min -18
_diffrn_reflns_limit_k_max 31
_diffrn_reflns_limit_k_min 0
_diffrn_reflns_limit_l_max 19
_diffrn_reflns_limit_l_min 0
_diffrn_reflns_number 11168
_diffrn_reflns_theta_full 2.50
_diffrn_reflns_theta_max 25.00
_diffrn_reflns_theta_min 1.95
_exptl_absorpt_coefficient_mu 1.102
_exptl_absorpt_correction_T_max 0.8434
_exptl_absorpt_correction_T_min 0.8016
_exptl_crystal_density_diffrn 1.283
_exptl_crystal_density_method 'not measured'
_exptl_crystal_F_000 2728
_exptl_crystal_size_max 0.21
_exptl_crystal_size_mid 0.18
_exptl_crystal_size_min 0.16
_refine_diff_density_max 1.458
_refine_diff_density_min -0.755
_refine_diff_density_rms 0.109
_refine_ls_extinction_method none
_refine_ls_goodness_of_fit_ref 0.970
_refine_ls_hydrogen_treatment mixed
_refine_ls_matrix_type full
_refine_ls_number_parameters 755
_refine_ls_number_reflns 11168
_refine_ls_number_restraints 6
_refine_ls_restrained_S_all 0.975
_refine_ls_R_factor_all 0.1001
_refine_ls_R_factor_gt 0.0635
_refine_ls_shift/su_max 0.001
_refine_ls_shift/su_mean 0.000
_refine_ls_structure_factor_coef Fsqd
_refine_ls_weighting_details 'calc w=1/[\s^2^(Fo^2^)+(0.0731P)^2^+0.0000P] where P=(Fo^2^+2Fc^2^)/3'
_refine_ls_weighting_scheme calc
_refine_ls_wR_factor_gt 0.1743
_refine_ls_wR_factor_ref 0.1883
_reflns_number_gt 7189
_reflns_number_total 11168
_reflns_threshold_expression >2sigma(I)
_cod_data_source_file cg201059d_si_001.cif
_cod_data_source_block PCN-131'
_cod_original_cell_volume 6866(3)
_cod_database_code 4502887

loop_
_symmetry_equiv_pos_as_xyz
'x, y, z'
'-x+1/2, y+1/2, -z+1/2'
'-x, -y, -z'
'x-1/2, -y-1/2, z-1/2'

loop_
_atom_site_label
_atom_site_type_symbol
_atom_site_fract_x
_atom_site_fract_y
_atom_site_fract_z
_atom_site_U_iso_or_equiv
_atom_site_adp_type
_atom_site_occupancy
_atom_site_symmetry_multiplicity
_atom_site_calc_flag
_atom_site_refinement_flags
Zn1 Zn 0.36104(4) 0.12509(2) 0.75076(4) 0.01553(18) Uani 1 1 d .
Zn2 Zn 0.57725(4) 0.13942(2) 0.75357(4) 0.01681(18) Uani 1 1 d .
Zn3 Zn 0.45162(4) 0.24522(2) 0.74948(4) 0.01491(18) Uani 1 1 d .
O1 O 0.3799(3) 0.23384(15) 0.8552(2) 0.0220(9) Uani 1 1 d .
O2 O 0.2916(2) 0.16924(14) 0.8293(2) 0.0217(9) Uani 1 1 d .
O3 O 0.1308(2) 0.30650(15) 1.1789(2) 0.0223(9) Uani 1 1 d .
O4 O 0.0317(3) 0.24740(14) 1.1486(2) 0.0207(9) Uani 1 1 d .
O5 O 0.5882(3) 0.18161(16) 0.8593(2) 0.0284(10) Uani 1 1 d .
O6 O 0.5525(3) 0.26106(15) 0.8277(2) 0.0227(9) Uani 1 1 d .
O7 O 0.8433(2) 0.26037(15) 1.1752(2) 0.0214(9) Uani 1 1 d .
O8 O 0.8064(3) 0.34114(14) 1.1497(2) 0.0218(9) Uani 1 1 d .
O9 O 0.4144(3) 0.09268(15) 0.8564(2) 0.0259(10) Uani 1 1 d .
O10 O 0.5513(3) 0.07853(15) 0.8264(2) 0.0232(9) Uani 1 1 d .
O11 O 0.4274(3) 0.07267(15) 0.6753(2) 0.0244(9) Uani 1 1 d .
O12 O 0.5621(3) 0.09489(15) 0.6500(2) 0.0244(9) Uani 1 1 d .
O13 O 0.46226(19) 0.16972(12) 0.73785(18) 0.0044(7) Uiso 1 1 d .
O14 O 0.7081(3) 0.1169(2) 0.7723(3) 0.0493(14) Uani 1 1 d .
N1 N 0.2674(3) 0.06653(19) 0.7526(3) 0.0276(12) Uani 1 1 d .
N2 N 0.0782(3) -0.17588(18) 0.7501(3) 0.0242(11) Uani 1 1 d .
N3 N 0.8105(5) 0.1166(4) 0.8750(5) 0.082(3) Uani 1 1 d .
N4 N 0.7299(10) 0.0818(5) 0.5986(9) 0.171(6) Uiso 1 1 d D
H4A H 0.6766 0.0854 0.6203 0.205 Uiso 1 1 calc R
H4B H 0.7596 0.0594 0.6306 0.205 Uiso 1 1 calc R
N5 N 0.7391(10) 0.0048(6) 0.7924(9) 0.180(6) Uiso 1 1 d D
H5A H 0.7189 0.0363 0.8068 0.217 Uiso 1 1 calc R
H5B H 0.6927 -0.0137 0.7765 0.217 Uiso 1 1 calc R
C1 C 0.3163(3) 0.2075(2) 0.8690(3) 0.0176(12) Uani 1 1 d .
C2 C 0.2609(4) 0.2235(2) 0.9384(3) 0.0181(12) Uani 1 1 d .
C3 C 0.2691(4) 0.1999(2) 1.0150(4) 0.0194(12) Uani 1 1 d .
C4 C 0.3305(4) 0.1605(2) 1.0286(4) 0.0273(14) Uani 1 1 d .
H4 H 0.3651 0.1487 0.9853 0.033 Uiso 1 1 calc R
C5 C 0.3380(5) 0.1403(3) 1.1044(4) 0.0394(18) Uani 1 1 d .
H5 H 0.3797 0.1151 1.1138 0.047 Uiso 1 1 calc R
C6 C 0.2862(5) 0.1558(3) 1.1692(4) 0.045(2) Uani 1 1 d .
H6 H 0.2933 0.1409 1.2214 0.054 Uiso 1 1 calc R
C7 C 0.2254(5) 0.1921(2) 1.1576(4) 0.0344(16) Uani 1 1 d .
H7 H 0.1903 0.2018 1.2018 0.041 Uiso 1 1 calc R
C8 C 0.2143(4) 0.2153(2) 1.0804(3) 0.0216(13) Uani 1 1 d .
C9 C 0.1558(4) 0.2537(2) 1.0679(3) 0.0197(12) Uani 1 1 d .
C10 C 0.1488(3) 0.2782(2) 0.9918(3) 0.0190(12) Uani 1 1 d .
C11 C 0.0922(4) 0.3198(2) 0.9790(4) 0.0254(14) Uani 1 1 d .
H11 H 0.0585 0.3318 1.0227 0.030 Uiso 1 1 calc R
C12 C 0.0867(4) 0.3419(3) 0.9052(4) 0.0351(17) Uani 1 1 d .
H12 H 0.0484 0.3692 0.8976 0.042 Uiso 1 1 calc R
C13 C 0.1362(5) 0.3256(3) 0.8399(4) 0.0379(17) Uani 1 1 d .
H13 H 0.1297 0.3411 0.7882 0.046 Uiso 1 1 calc R
C14 C 0.1936(4) 0.2874(2) 0.8495(4) 0.0304(15) Uani 1 1 d .
H14 H 0.2285 0.2776 0.8052 0.037 Uiso 1 1 calc R
C15 C 0.2015(4) 0.2621(2) 0.9270(3) 0.0220(13) Uani 1 1 d .
C16 C 0.1006(4) 0.2701(2) 1.1373(3) 0.0185(12) Uani 1 1 d .
C17 C 0.5897(4) 0.2284(2) 0.8692(4) 0.0213(13) Uani 1 1 d .
C18 C 0.6442(4) 0.2459(2) 0.9387(3) 0.0188(12) Uani 1 1 d .
C19 C 0.6088(4) 0.2562(2) 1.0150(3) 0.0233(13) Uani 1 1 d .
C20 C 0.5192(4) 0.2500(2) 1.0307(4) 0.0291(15) Uani 1 1 d .
H20 H 0.4825 0.2405 0.9875 0.035 Uiso 1 1 calc R
C21 C 0.4878(5) 0.2576(3) 1.1045(4) 0.048(2) Uani 1 1 d .
H21 H 0.4291 0.2523 1.1134 0.057 Uiso 1 1 calc R
C22 C 0.5390(5) 0.2732(4) 1.1706(5) 0.061(3) Uani 1 1 d .
H22 H 0.5146 0.2786 1.2227 0.074 Uiso 1 1 calc R
C23 C 0.6242(4) 0.2807(3) 1.1589(4) 0.0356(17) Uani 1 1 d .
H23 H 0.6584 0.2920 1.2028 0.043 Uiso 1 1 calc R
C24 C 0.6622(4) 0.2713(2) 1.0801(4) 0.0234(13) Uani 1 1 d .
C25 C 0.7489(4) 0.2774(2) 1.0681(3) 0.0217(13) Uani 1 1 d .
C26 C 0.7863(4) 0.2654(2) 0.9925(4) 0.0228(13) Uani 1 1 d .
C27 C 0.8745(4) 0.2675(2) 0.9794(4) 0.0284(14) Uani 1 1 d .
H27 H 0.9110 0.2761 1.0232 0.034 Uiso 1 1 calc R
C28 C 0.9083(4) 0.2572(3) 0.9033(4) 0.0371(17) Uani 1 1 d .
H28 H 0.9678 0.2583 0.8952 0.045 Uiso 1 1 calc R
C29 C 0.8540(5) 0.2450(3) 0.8377(4) 0.0419(19) Uani 1 1 d .
H29 H 0.8772 0.2392 0.7852 0.050 Uiso 1 1 calc R
C30 C 0.7692(4) 0.2416(3) 0.8486(4) 0.0362(17) Uani 1 1 d .
H30 H 0.7341 0.2331 0.8038 0.043 Uiso 1 1 calc R
C31 C 0.7319(4) 0.2503(2) 0.9262(3) 0.0240(14) Uani 1 1 d .
C32 C 0.8043(4) 0.2944(2) 1.1371(3) 0.0205(13) Uani 1 1 d .
C33 C 0.4835(4) 0.0720(2) 0.8674(3) 0.0185(12) Uani 1 1 d .
C34 C 0.4917(4) 0.0353(2) 0.9367(3) 0.0206(13) Uani 1 1 d .
C35 C 0.4654(4) -0.0148(2) 0.9239(4) 0.0238(13) Uani 1 1 d .
C36 C 0.4738(4) -0.0513(2) 0.9907(3) 0.0234(13) Uani 1 1 d .
C37 C 0.4451(5) -0.1024(2) 0.9760(4) 0.0329(16) Uani 1 1 d .
H37 H 0.4500 -0.1271 1.0177 0.039 Uiso 1 1 calc R
C38 C 0.4116(6) -0.1153(2) 0.9036(5) 0.050(2) Uani 1 1 d .
H38 H 0.3927 -0.1490 0.8953 0.061 Uiso 1 1 calc R
C39 C 0.4039(7) -0.0795(3) 0.8391(5) 0.061(3) Uani 1 1 d .
H39 H 0.3805 -0.0899 0.7885 0.074 Uiso 1 1 calc R
C40 C 0.4295(5) -0.0305(3) 0.8490(4) 0.0379(18) Uani 1 1 d .
H40 H 0.4234 -0.0070 0.8056 0.046 Uiso 1 1 calc R
C41 C 0.2428(6) 0.0444(3) 0.8197(5) 0.056(3) Uani 1 1 d .
H41 H 0.2549 0.0610 0.8696 0.067 Uiso 1 1 calc R
C42 C 0.2005(6) -0.0013(3) 0.8239(5) 0.057(2) Uani 1 1 d .
H42 H 0.1853 -0.0155 0.8750 0.069 Uiso 1 1 calc R
C43 C 0.1807(4) -0.0260(2) 0.7513(4) 0.0291(15) Uani 1 1 d .
C44 C 0.2017(7) -0.0003(3) 0.6821(5) 0.067(3) Uani 1 1 d .
H44 H 0.1864 -0.0140 0.6307 0.080 Uiso 1 1 calc R
C45 C 0.2437(6) 0.0443(3) 0.6850(4) 0.058(3) Uani 1 1 d .
H45 H 0.2569 0.0605 0.6350 0.070 Uiso 1 1 calc R
C46 C 0.0851(10) -0.1496(3) 0.8164(5) 0.112(6) Uani 1 1 d .
H46 H 0.0672 -0.1644 0.8661 0.135 Uiso 1 1 calc R
C47 C 0.1177(11) -0.1004(3) 0.8181(5) 0.120(6) Uani 1 1 d .
H47 H 0.1227 -0.0834 0.8688 0.144 Uiso 1 1 calc R
C48 C 0.1413(4) -0.0775(2) 0.7519(4) 0.0286(15) Uani 1 1 d .
C49 C 0.1281(9) -0.1030(3) 0.6826(5) 0.088(4) Uani 1 1 d .
H49 H 0.1420 -0.0878 0.6319 0.106 Uiso 1 1 calc R
C50 C 0.0938(8) -0.1521(3) 0.6845(5) 0.077(4) Uani 1 1 d .
H50 H 0.0816 -0.1683 0.6343 0.093 Uiso 1 1 calc R
C51 C 0.4947(4) 0.0703(2) 0.6361(3) 0.0191(12) Uani 1 1 d .
C52 C 0.4970(4) 0.0341(2) 0.5652(3) 0.0197(12) Uani 1 1 d .
C53 C 0.5446(4) -0.0107(2) 0.5735(3) 0.0225(13) Uani 1 1 d .
C54 C 0.5851(5) -0.0236(3) 0.6467(4) 0.0414(19) Uani 1 1 d .
H54 H 0.5806 -0.0018 0.6924 0.050 Uiso 1 1 calc R
C55 C 0.6314(5) -0.0677(3) 0.6528(5) 0.048(2) Uani 1 1 d .
H55 H 0.6598 -0.0757 0.7021 0.058 Uiso 1 1 calc R
C56 C 0.6367(5) -0.1014(2) 0.5845(4) 0.0377(17) Uani 1 1 d .
H56 H 0.6687 -0.1317 0.5895 0.045 Uiso 1 1 calc R
C57 C 0.5975(4) -0.0912(2) 0.5136(4) 0.0259(14) Uani 1 1 d .
H57 H 0.6029 -0.1137 0.4688 0.031 Uiso 1 1 calc R
C58 C 0.5467(4) -0.0456(2) 0.5061(4) 0.0216(13) Uani 1 1 d .
C59 C 0.7276(6) 0.1161(4) 0.8482(6) 0.067(3) Uani 1 1 d .
H59 H 0.6834 0.1151 0.8874 0.080 Uiso 1 1 calc R
C60 C 0.8801(7) 0.1172(6) 0.8144(9) 0.126(5) Uani 1 1 d .
H60A H 0.8602 0.1331 0.7640 0.189 Uiso 1 1 calc R
H60B H 0.8981 0.0824 0.8030 0.189 Uiso 1 1 calc R
H60C H 0.9280 0.1365 0.8361 0.189 Uiso 1 1 calc R
C61 C 0.8300(9) 0.1188(6) 0.9584(7) 0.114(5) Uani 1 1 d .
H61A H 0.7775 0.1204 0.9901 0.171 Uiso 1 1 calc R
H61B H 0.8641 0.1490 0.9694 0.171 Uiso 1 1 calc R
H61C H 0.8620 0.0885 0.9739 0.171 Uiso 1 1 calc R
C62 C 0.7699(8) 0.1276(4) 0.5979(7) 0.091(4) Uiso 1 1 d D
H62A H 0.8301 0.1227 0.6098 0.136 Uiso 1 1 calc R
H62B H 0.7447 0.1497 0.6391 0.136 Uiso 1 1 calc R
H62C H 0.7637 0.1431 0.5441 0.136 Uiso 1 1 calc R
C63 C 0.7233(18) 0.0608(8) 0.5115(12) 0.248(12) Uiso 1 1 d D
H63A H 0.7003 0.0870 0.4755 0.372 Uiso 1 1 calc R
H63B H 0.6858 0.0313 0.5111 0.372 Uiso 1 1 calc R
H63C H 0.7796 0.0508 0.4924 0.372 Uiso 1 1 calc R
C64 C 0.7869(7) 0.0126(4) 0.7209(6) 0.082(3) Uiso 1 1 d D
H64A H 0.8473 0.0118 0.7341 0.123 Uiso 1 1 calc R
H64B H 0.7726 0.0456 0.6974 0.123 Uiso 1 1 calc R
H64C H 0.7739 -0.0141 0.6815 0.123 Uiso 1 1 calc R
C65 C 0.7666(9) -0.0175(5) 0.8656(8) 0.120(5) Uiso 1 1 d D
H65A H 0.8247 -0.0297 0.8591 0.181 Uiso 1 1 calc R
H65B H 0.7295 -0.0460 0.8793 0.181 Uiso 1 1 calc R
H65C H 0.7646 0.0076 0.9094 0.181 Uiso 1 1 calc R

loop_
_atom_site_aniso_label
_atom_site_aniso_U_11
_atom_site_aniso_U_22
_atom_site_aniso_U_33
_atom_site_aniso_U_23
_atom_site_aniso_U_13
_atom_site_aniso_U_12
Zn1 0.0193(4) 0.0132(3) 0.0141(3) -0.0002(3) 0.0003(3) 0.0000(3)
Zn2 0.0189(4) 0.0166(4) 0.0149(3) 0.0018(3) -0.0011(3) 0.0010(3)
Zn3 0.0181(4) 0.0126(3) 0.0140(3) -0.0002(2) -0.0001(3) 0.0012(2)
O1 0.023(2) 0.025(2) 0.018(2) -0.0060(17) 0.0033(17) -0.0014(18)
O2 0.026(2) 0.019(2) 0.020(2) -0.0046(17) 0.0029(17) -0.0016(17)
O3 0.021(2) 0.021(2) 0.025(2) -0.0030(18) 0.0009(17) -0.0002(17)
O4 0.026(2) 0.021(2) 0.015(2) -0.0008(16) 0.0035(17) -0.0029(18)
O5 0.038(3) 0.028(3) 0.019(2) 0.0018(18) -0.0098(19) -0.007(2)
O6 0.023(2) 0.023(2) 0.021(2) -0.0007(18) -0.0014(18) -0.0043(17)
O7 0.022(2) 0.024(2) 0.019(2) 0.0021(17) -0.0040(17) -0.0013(17)
O8 0.027(2) 0.019(2) 0.018(2) -0.0004(17) -0.0049(17) -0.0012(17)
O9 0.036(3) 0.024(2) 0.018(2) -0.0002(17) 0.0021(18) 0.004(2)
O10 0.035(2) 0.019(2) 0.016(2) 0.0036(17) -0.0018(18) 0.0051(18)
O11 0.029(2) 0.022(2) 0.021(2) -0.0045(18) -0.0001(19) 0.0010(18)
O12 0.031(2) 0.022(2) 0.020(2) -0.0029(17) 0.0029(18) -0.0022(19)
O14 0.035(3) 0.070(4) 0.043(3) 0.020(3) -0.009(2) 0.003(3)
N1 0.026(3) 0.025(3) 0.031(3) -0.001(2) 0.002(2) -0.003(2)
N2 0.029(3) 0.017(3) 0.026(3) -0.002(2) -0.001(2) -0.002(2)
N3 0.064(6) 0.104(7) 0.078(6) 0.010(5) -0.035(5) 0.002(5)
C1 0.016(3) 0.020(3) 0.017(3) 0.002(2) -0.001(2) 0.003(2)
C2 0.018(3) 0.020(3) 0.016(3) -0.001(2) -0.002(2) 0.002(2)
C3 0.024(3) 0.010(3) 0.024(3) -0.002(2) 0.004(2) -0.003(2)
C4 0.033(4) 0.022(3) 0.027(4) 0.008(3) 0.003(3) 0.004(3)
C5 0.047(4) 0.037(4) 0.034(4) 0.009(3) 0.001(3) 0.020(3)
C6 0.058(5) 0.049(5) 0.026(4) 0.014(3) 0.001(3) 0.027(4)
C7 0.046(4) 0.032(4) 0.026(4) 0.003(3) 0.007(3) 0.014(3)
C8 0.030(3) 0.023(3) 0.011(3) 0.001(2) 0.005(2) 0.002(3)
C9 0.021(3) 0.020(3) 0.018(3) -0.002(2) 0.002(2) -0.003(2)
C10 0.018(3) 0.020(3) 0.019(3) -0.001(2) -0.002(2) -0.003(2)
C11 0.024(3) 0.024(3) 0.029(3) -0.005(3) 0.010(3) 0.005(3)
C12 0.037(4) 0.038(4) 0.030(4) 0.012(3) 0.008(3) 0.024(3)
C13 0.050(5) 0.037(4) 0.027(4) 0.008(3) 0.005(3) 0.017(3)
C14 0.038(4) 0.035(4) 0.018(3) 0.006(3) 0.003(3) 0.016(3)
C15 0.027(3) 0.018(3) 0.020(3) -0.002(2) 0.004(3) -0.002(2)
C16 0.021(3) 0.023(3) 0.011(3) 0.000(2) -0.004(2) 0.001(3)
C17 0.024(3) 0.020(3) 0.020(3) -0.001(3) 0.002(2) -0.003(3)
C18 0.021(3) 0.021(3) 0.013(3) 0.001(2) -0.003(2) -0.004(2)
C19 0.026(3) 0.027(3) 0.017(3) 0.000(3) -0.005(2) -0.004(3)
C20 0.021(3) 0.041(4) 0.025(3) -0.009(3) -0.002(3) -0.005(3)
C21 0.025(4) 0.085(6) 0.034(4) -0.017(4) 0.003(3) -0.016(4)
C22 0.029(4) 0.127(8) 0.028(4) -0.030(5) 0.011(3) -0.025(5)
C23 0.028(4) 0.054(5) 0.025(4) -0.012(3) -0.002(3) -0.013(3)
C24 0.019(3) 0.030(3) 0.021(3) 0.003(3) -0.003(2) -0.006(3)
C25 0.026(3) 0.023(3) 0.016(3) 0.002(2) -0.004(2) -0.002(3)
C26 0.026(3) 0.020(3) 0.023(3) -0.004(2) -0.001(3) -0.005(3)
C27 0.027(3) 0.025(3) 0.033(4) -0.002(3) -0.006(3) -0.007(3)
C28 0.018(3) 0.054(5) 0.039(4) -0.014(3) 0.007(3) -0.012(3)
C29 0.040(4) 0.060(5) 0.026(4) -0.020(3) 0.017(3) -0.015(4)
C30 0.032(4) 0.049(4) 0.028(4) -0.010(3) 0.002(3) -0.010(3)
C31 0.031(4) 0.028(3) 0.013(3) 0.001(2) -0.003(2) -0.004(3)
C32 0.021(3) 0.023(3) 0.018(3) 0.001(2) 0.000(2) -0.007(2)
C33 0.028(3) 0.013(3) 0.014(3) -0.003(2) 0.000(2) 0.002(2)
C34 0.028(3) 0.016(3) 0.017(3) 0.001(2) 0.002(2) 0.004(2)
C35 0.038(4) 0.012(3) 0.021(3) 0.004(2) -0.003(3) 0.000(3)
C36 0.034(3) 0.021(3) 0.014(3) 0.000(2) -0.005(3) -0.003(3)
C37 0.060(5) 0.012(3) 0.026(4) 0.005(3) -0.012(3) 0.005(3)
C38 0.093(7) 0.013(3) 0.045(5) -0.003(3) -0.035(4) -0.010(4)
C39 0.132(9) 0.019(4) 0.033(4) 0.002(3) -0.042(5) -0.006(4)
C40 0.067(5) 0.032(4) 0.016(3) 0.002(3) -0.015(3) 0.003(3)
C41 0.085(6) 0.045(5) 0.038(4) -0.020(4) 0.029(4) -0.047(5)
C42 0.096(7) 0.042(5) 0.034(4) -0.009(4) 0.012(4) -0.036(5)
C43 0.038(4) 0.022(3) 0.027(3) 0.000(3) -0.008(3) -0.005(3)
C44 0.113(8) 0.062(6) 0.026(4) 0.002(4) -0.009(5) -0.061(6)
C45 0.099(7) 0.054(5) 0.023(4) 0.019(4) -0.023(4) -0.046(5)
C46 0.262(17) 0.052(6) 0.022(4) -0.010(4) 0.029(7) -0.092(8)
C47 0.293(19) 0.043(6) 0.023(5) -0.001(4) -0.004(7) -0.073(8)
C48 0.040(4) 0.019(3) 0.027(3) 0.002(3) -0.002(3) -0.010(3)
C49 0.199(13) 0.036(5) 0.029(4) 0.003(4) 0.009(6) -0.063(7)
C50 0.162(11) 0.038(5) 0.032(5) 0.008(4) -0.022(6) -0.051(6)
C51 0.027(3) 0.017(3) 0.013(3) 0.000(2) 0.005(2) 0.003(3)
C52 0.027(3) 0.016(3) 0.016(3) -0.005(2) 0.002(2) -0.004(2)
C53 0.030(3) 0.021(3) 0.017(3) -0.004(2) 0.000(2) 0.005(3)
C54 0.070(5) 0.027(4) 0.027(4) -0.011(3) -0.019(4) 0.013(4)
C55 0.077(6) 0.027(4) 0.040(4) -0.005(3) -0.031(4) 0.018(4)
C56 0.050(4) 0.023(3) 0.040(4) -0.007(3) -0.017(3) 0.010(3)
C57 0.026(3) 0.021(3) 0.031(4) -0.003(3) -0.001(3) 0.006(3)
C58 0.025(3) 0.015(3) 0.025(3) -0.002(2) 0.002(3) 0.004(2)
C59 0.041(5) 0.087(7) 0.073(7) 0.027(5) -0.005(5) 0.008(5)
C60 0.042(7) 0.169(15) 0.167(14) -0.002(11) -0.002(8) 0.007(8)
C61 0.107(10) 0.147(13) 0.088(9) 0.024(8) -0.045(8) 0.009(9)

loop_
_atom_type_symbol
_atom_type_description
_atom_type_scat_dispersion_real
_atom_type_scat_dispersion_imag
_atom_type_scat_source
C C 0.0033 0.0016 'International Tables Vol C Tables 4.2.6.8 and 6.1.1.4'
H H 0.0000 0.0000 'International Tables Vol C Tables 4.2.6.8 and 6.1.1.4'
N N 0.0061 0.0033 'International Tables Vol C Tables 4.2.6.8 and 6.1.1.4'
O O 0.0106 0.0060 'International Tables Vol C Tables 4.2.6.8 and 6.1.1.4'
Zn Zn 0.2839 1.4301 'International Tables Vol C Tables 4.2.6.8 and 6.1.1.4'

loop_
_geom_angle_atom_site_label_1
_geom_angle_atom_site_label_2
_geom_angle_atom_site_label_3
_geom_angle
_geom_angle_site_symmetry_1
_geom_angle_site_symmetry_3
O13 Zn1 O2 99.17(14) . .
O13 Zn1 O8 89.71(14) . 4_565
O2 Zn1 O8 92.07(16) . 4_565
O13 Zn1 O9 90.37(15) . .
O2 Zn1 O9 85.85(16) . .
O8 Zn1 O9 177.91(16) 4_565 .
O13 Zn1 O11 85.85(14) . .
O2 Zn1 O11 174.10(16) . .
O8 Zn1 O11 91.05(15) 4_565 .
O9 Zn1 O11 91.04(15) . .
O13 Zn1 N1 168.82(17) . .
O2 Zn1 N1 91.82(18) . .
O8 Zn1 N1 91.94(18) 4_565 .
O9 Zn1 N1 88.39(18) . .
O11 Zn1 N1 83.06(18) . .
O13 Zn2 O10 102.00(15) . .
O13 Zn2 O3 91.07(14) . 4_665
O10 Zn2 O3 166.79(16) . 4_665
O13 Zn2 O5 88.21(15) . .
O10 Zn2 O5 87.06(16) . .
O3 Zn2 O5 95.30(16) 4_665 .
O13 Zn2 O12 90.93(14) . .
O10 Zn2 O12 90.66(16) . .
O3 Zn2 O12 87.23(16) 4_665 .
O5 Zn2 O12 177.33(16) . .
O13 Zn2 O14 172.31(18) . .
O10 Zn2 O14 83.84(18) . .
O3 Zn2 O14 83.31(17) 4_665 .
O5 Zn2 O14 87.10(19) . .
O12 Zn2 O14 94.02(19) . .
O13 Zn3 O6 101.14(14) . .
O13 Zn3 O4 88.08(14) . 4_665
O6 Zn3 O4 90.35(16) . 4_665
O13 Zn3 O1 88.96(14) . .
O6 Zn3 O1 86.12(16) . .
O4 Zn3 O1 174.88(16) 4_665 .
O13 Zn3 O7 86.76(14) . 4_565
O6 Zn3 O7 171.77(15) . 4_565
O4 Zn3 O7 92.25(15) 4_665 4_565
O1 Zn3 O7 91.76(16) . 4_565
O13 Zn3 N2 170.48(16) . 2_556
O6 Zn3 N2 88.36(18) . 2_556
O4 Zn3 N2 92.58(17) 4_665 2_556
O1 Zn3 N2 91.02(17) . 2_556
O7 Zn3 N2 83.73(17) 4_565 2_556
C1 O1 Zn3 131.9(4) . .
C1 O2 Zn1 127.7(4) . .
C16 O3 Zn2 133.5(4) . 4_566
C16 O4 Zn3 126.6(4) . 4_566
C17 O5 Zn2 130.1(4) . .
C17 O6 Zn3 123.9(4) . .
C32 O7 Zn3 137.4(4) . 4_666
C32 O8 Zn1 124.5(4) . 4_666
C33 O9 Zn1 130.8(4) . .
C33 O10 Zn2 125.6(4) . .
C51 O11 Zn1 138.9(4) . .
C51 O12 Zn2 122.1(4) . .
Zn1 O13 Zn2 118.49(15) . .
Zn1 O13 Zn3 120.54(15) . .
Zn2 O13 Zn3 117.40(15) . .
C59 O14 Zn2 111.7(5) . .
C45 N1 C41 115.3(6) . .
C45 N1 Zn1 120.6(5) . .
C41 N1 Zn1 122.8(5) . .
C50 N2 C46 115.5(6) . .
C50 N2 Zn3 121.8(5) . 2_546
C46 N2 Zn3 122.6(5) . 2_546
C59 N3 C61 121.2(10) . .
C59 N3 C60 119.3(9) . .
C61 N3 C60 119.4(10) . .
C62 N4 C63 110.0(12) . .
C62 N4 H4A 109.7 . .
C63 N4 H4A 109.7 . .
C62 N4 H4B 109.7 . .
C63 N4 H4B 109.7 . .
H4A N4 H4B 108.2 . .
C65 N5 C64 127.4(14) . .
C65 N5 H5A 105.5 . .
C64 N5 H5A 105.5 . .
C65 N5 H5B 105.5 . .
C64 N5 H5B 105.5 . .
H5A N5 H5B 106.0 . .
O1 C1 O2 127.1(5) . .
O1 C1 C2 116.9(5) . .
O2 C1 C2 115.9(5) . .
C15 C2 C3 120.1(5) . .
C15 C2 C1 119.8(5) . .
C3 C2 C1 120.1(5) . .
C2 C3 C4 121.2(5) . .
C2 C3 C8 119.1(5) . .
C4 C3 C8 119.6(5) . .
C5 C4 C3 118.9(6) . .
C5 C4 H4 120.5 . .
C3 C4 H4 120.5 . .
C4 C5 C6 122.0(6) . .
C4 C5 H5 119.0 . .
C6 C5 H5 119.0 . .
C7 C6 C5 120.5(6) . .
C7 C6 H6 119.8 . .
C5 C6 H6 119.8 . .
C6 C7 C8 120.9(6) . .
C6 C7 H7 119.6 . .
C8 C7 H7 119.6 . .
C9 C8 C7 122.1(5) . .
C9 C8 C3 119.8(5) . .
C7 C8 C3 118.0(5) . .
C8 C9 C10 121.2(5) . .
C8 C9 C16 119.1(5) . .
C10 C9 C16 119.6(5) . .
C9 C10 C15 118.8(5) . .
C9 C10 C11 122.0(5) . .
C15 C10 C11 119.1(5) . .
C12 C11 C10 120.4(6) . .
C12 C11 H11 119.8 . .
C10 C11 H11 119.8 . .
C11 C12 C13 121.3(6) . .
C11 C12 H12 119.3 . .
C13 C12 H12 119.3 . .
C14 C13 C12 120.7(6) . .
C14 C13 H13 119.6 . .
C12 C13 H13 119.6 . .
C13 C14 C15 120.1(6) . .
C13 C14 H14 120.0 . .
C15 C14 H14 120.0 . .
C2 C15 C10 120.9(5) . .
C2 C15 C14 120.8(5) . .
C10 C15 C14 118.2(5) . .
O4 C16 O3 127.3(5) . .
O4 C16 C9 118.7(5) . .
O3 C16 C9 114.0(5) . .
O5 C17 O6 127.2(5) . .
O5 C17 C18 114.5(5) . .
O6 C17 C18 118.3(5) . .
C19 C18 C31 120.5(5) . .
C19 C18 C17 120.8(5) . .
C31 C18 C17 118.7(5) . .
C18 C19 C24 119.5(5) . .
C18 C19 C20 121.8(5) . .
C24 C19 C20 118.7(5) . .
C21 C20 C19 120.7(6) . .
C21 C20 H20 119.6 . .
C19 C20 H20 119.6 . .
C20 C21 C22 122.2(7) . .
C20 C21 H21 118.9 . .
C22 C21 H21 118.9 . .
C23 C22 C21 119.6(7) . .
C23 C22 H22 120.2 . .
C21 C22 H22 120.2 . .
C22 C23 C24 120.4(6) . .
C22 C23 H23 119.8 . .
C24 C23 H23 119.8 . .
C25 C24 C19 120.7(5) . .
C25 C24 C23 121.0(5) . .
C19 C24 C23 118.4(5) . .
C24 C25 C26 120.7(5) . .
C24 C25 C32 120.0(5) . .
C26 C25 C32 119.2(5) . .
C25 C26 C27 122.6(6) . .
C25 C26 C31 118.4(5) . .
C27 C26 C31 119.0(5) . .
C28 C27 C26 120.7(6) . .
C28 C27 H27 119.7 . .
C26 C27 H27 119.7 . .
C27 C28 C29 119.9(6) . .
C27 C28 H28 120.1 . .
C29 C28 H28 120.1 . .
C30 C29 C28 120.9(6) . .
C30 C29 H29 119.5 . .
C28 C29 H29 119.5 . .
C29 C30 C31 121.2(6) . .
C29 C30 H30 119.4 . .
C31 C30 H30 119.4 . .
C18 C31 C30 121.7(5) . .
C18 C31 C26 120.1(5) . .
C30 C31 C26 118.3(6) . .
O8 C32 O7 127.6(5) . .
O8 C32 C25 115.7(5) . .
O7 C32 C25 116.6(5) . .
O9 C33 O10 127.2(5) . .
O9 C33 C34 118.3(5) . .
O10 C33 C34 114.4(5) . .
C36 C34 C35 122.4(5) 3_657 .
C36 C34 C33 119.6(5) 3_657 .
C35 C34 C33 118.0(5) . .
C34 C35 C40 121.6(5) . .
C34 C35 C36 118.8(5) . .
C40 C35 C36 119.6(5) . .
C34 C36 C37 123.7(5) 3_657 .
C34 C36 C35 118.9(5) 3_657 .
C37 C36 C35 117.5(5) . .
C38 C37 C36 120.5(6) . .
C38 C37 H37 119.8 . .
C36 C37 H37 119.8 . .
C37 C38 C39 121.6(6) . .
C37 C38 H38 119.2 . .
C39 C38 H38 119.2 . .
C40 C39 C38 121.0(6) . .
C40 C39 H39 119.5 . .
C38 C39 H39 119.5 . .
C39 C40 C35 120.0(6) . .
C39 C40 H40 120.0 . .
C35 C40 H40 120.0 . .
N1 C41 C42 125.3(7) . .
N1 C41 H41 117.3 . .
C42 C41 H41 117.3 . .
C41 C42 C43 118.3(7) . .
C41 C42 H42 120.8 . .
C43 C42 H42 120.8 . .
C44 C43 C42 115.1(6) . .
C44 C43 C48 124.0(6) . .
C42 C43 C48 120.8(6) . .
C45 C44 C43 121.5(7) . .
C45 C44 H44 119.3 . .
C43 C44 H44 119.3 . .
N1 C45 C44 124.1(7) . .
N1 C45 H45 117.9 . .
C44 C45 H45 117.9 . .
N2 C46 C47 123.2(8) . .
N2 C46 H46 118.4 . .
C47 C46 H46 118.4 . .
C48 C47 C46 121.4(8) . .
C48 C47 H47 119.3 . .
C46 C47 H47 119.3 . .
C47 C48 C49 115.6(7) . .
C47 C48 C43 123.3(6) . .
C49 C48 C43 121.1(6) . .
C48 C49 C50 120.4(7) . .
C48 C49 H49 119.8 . .
C50 C49 H49 119.8 . .
N2 C50 C49 123.3(7) . .
N2 C50 H50 118.4 . .
C49 C50 H50 118.4 . .
O11 C51 O12 126.9(5) . .
O11 C51 C52 116.9(5) . .
O12 C51 C52 116.3(5) . .
C58 C52 C53 122.0(5) 3_656 .
C58 C52 C51 120.0(5) 3_656 .
C53 C52 C51 118.0(5) . .
C54 C53 C52 122.1(5) . .
C54 C53 C58 119.4(5) . .
C52 C53 C58 118.3(5) . .
C55 C54 C53 120.7(6) . .
C55 C54 H54 119.7 . .
C53 C54 H54 119.7 . .
C54 C55 C56 119.9(6) . .
C54 C55 H55 120.1 . .
C56 C55 H55 120.1 . .
C57 C56 C55 121.7(6) . .
C57 C56 H56 119.1 . .
C55 C56 H56 119.1 . .
C56 C57 C58 119.5(6) . .
C56 C57 H57 120.2 . .
C58 C57 H57 120.2 . .
C52 C58 C53 119.7(5) 3_656 .
C52 C58 C57 121.7(5) 3_656 .
C53 C58 C57 118.6(5) . .
O14 C59 N3 122.4(9) . .
O14 C59 H59 118.8 . .
N3 C59 H59 118.8 . .
N3 C60 H60A 109.5 . .
N3 C60 H60B 109.5 . .
H60A C60 H60B 109.5 . .
N3 C60 H60C 109.5 . .
H60A C60 H60C 109.5 . .
H60B C60 H60C 109.5 . .
N3 C61 H61A 109.5 . .
N3 C61 H61B 109.5 . .
H61A C61 H61B 109.5 . .
N3 C61 H61C 109.5 . .
H61A C61 H61C 109.5 . .
H61B C61 H61C 109.5 . .
N4 C62 H62A 109.5 . .
N4 C62 H62B 109.5 . .
H62A C62 H62B 109.5 . .
N4 C62 H62C 109.5 . .
H62A C62 H62C 109.5 . .
H62B C62 H62C 109.5 . .
N4 C63 H63A 109.5 . .
N4 C63 H63B 109.5 . .
H63A C63 H63B 109.5 . .
N4 C63 H63C 109.5 . .
H63A C63 H63C 109.5 . .
H63B C63 H63C 109.5 . .
N5 C64 H64A 109.5 . .
N5 C64 H64B 109.5 . .
H64A C64 H64B 109.5 . .
N5 C64 H64C 109.5 . .
H64A C64 H64C 109.5 . .
H64B C64 H64C 109.5 . .
N5 C65 H65A 109.5 . .
N5 C65 H65B 109.5 . .
H65A C65 H65B 109.5 . .
N5 C65 H65C 109.5 . .
H65A C65 H65C 109.5 . .
H65B C65 H65C 109.5 . .

loop_
_geom_bond_atom_site_label_1
_geom_bond_atom_site_label_2
_geom_bond_distance
_geom_bond_site_symmetry_2
Zn1 O13 1.999(3) .
Zn1 O2 2.057(4) .
Zn1 O8 2.075(4) 4_565
Zn1 O9 2.112(4) .
Zn1 O11 2.135(4) .
Zn1 N1 2.141(5) .
Zn2 O13 2.003(3) .
Zn2 O10 2.047(4) .
Zn2 O3 2.066(4) 4_665
Zn2 O5 2.072(4) .
Zn2 O12 2.083(4) .
Zn2 O14 2.175(5) .
Zn3 O13 2.011(3) .
Zn3 O6 2.091(4) .
Zn3 O4 2.095(4) 4_665
Zn3 O1 2.097(4) .
Zn3 O7 2.108(4) 4_565
Zn3 N2 2.138(5) 2_556
O1 C1 1.243(7) .
O2 C1 1.265(7) .
O3 C16 1.273(7) .
O3 Zn2 2.066(4) 4_566
O4 C16 1.256(7) .
O4 Zn3 2.095(4) 4_566
O5 C17 1.248(7) .
O6 C17 1.247(7) .
O7 C32 1.258(7) .
O7 Zn3 2.108(4) 4_666
O8 C32 1.252(7) .
O8 Zn1 2.075(4) 4_666
O9 C33 1.234(7) .
O10 C33 1.278(7) .
O11 C51 1.244(7) .
O12 C51 1.269(7) .
O14 C59 1.286(10) .
N1 C45 1.311(9) .
N1 C41 1.308(9) .
N2 C50 1.272(9) .
N2 C46 1.296(9) .
N2 Zn3 2.137(5) 2_546
N3 C59 1.382(12) .
N3 C61 1.407(13) .
N3 C60 1.485(15) .
N4 C62 1.366(13) .
N4 C63 1.538(15) .
N4 H4A 0.9200 .
N4 H4B 0.9200 .
N5 C65 1.408(13) .
N5 C64 1.413(13) .
N5 H5A 0.9200 .
N5 H5B 0.9200 .
C1 C2 1.498(8) .
C2 C15 1.401(8) .
C2 C3 1.411(8) .
C3 C4 1.442(8) .
C3 C8 1.439(8) .
C4 C5 1.360(9) .
C4 H4 0.9500 .
C5 C6 1.405(10) .
C5 H5 0.9500 .
C6 C7 1.371(9) .
C6 H6 0.9500 .
C7 C8 1.421(8) .
C7 H7 0.9500 .
C8 C9 1.387(8) .
C9 C10 1.414(8) .
C9 C16 1.500(8) .
C10 C15 1.416(8) .
C10 C11 1.431(8) .
C11 C12 1.349(9) .
C11 H11 0.9500 .
C12 C13 1.397(9) .
C12 H12 0.9500 .
C13 C14 1.366(9) .
C13 H13 0.9500 .
C14 C15 1.444(8) .
C14 H14 0.9500 .
C17 C18 1.502(8) .
C18 C19 1.401(8) .
C18 C31 1.407(8) .
C19 C24 1.420(8) .
C19 C20 1.449(9) .
C20 C21 1.326(9) .
C20 H20 0.9500 .
C21 C22 1.417(10) .
C21 H21 0.9500 .
C22 C23 1.374(10) .
C22 H22 0.9500 .
C23 C24 1.449(9) .
C23 H23 0.9500 .
C24 C25 1.395(8) .
C25 C26 1.411(8) .
C25 C32 1.502(8) .
C26 C27 1.412(9) .
C26 C31 1.444(8) .
C27 C28 1.388(9) .
C27 H27 0.9500 .
C28 C29 1.416(10) .
C28 H28 0.9500 .
C29 C30 1.355(10) .
C29 H29 0.9500 .
C30 C31 1.425(9) .
C30 H30 0.9500 .
C33 C34 1.501(8) .
C34 C36 1.379(8) 3_657
C34 C35 1.405(8) .
C35 C40 1.418(8) .
C35 C36 1.467(8) .
C36 C34 1.379(8) 3_657
C36 C37 1.445(8) .
C37 C38 1.346(9) .
C37 H37 0.9500 .
C38 C39 1.426(10) .
C38 H38 0.9500 .
C39 C40 1.366(10) .
C39 H39 0.9500 .
C40 H40 0.9500 .
C41 C42 1.380(10) .
C41 H41 0.9500 .
C42 C43 1.397(9) .
C42 H42 0.9500 .
C43 C44 1.366(10) .
C43 C48 1.496(8) .
C44 C45 1.353(10) .
C44 H44 0.9500 .
C45 H45 0.9500 .
C46 C47 1.398(11) .
C46 H46 0.9500 .
C47 C48 1.299(10) .
C47 H47 0.9500 .
C48 C49 1.340(10) .
C49 C50 1.407(10) .
C49 H49 0.9500 .
C50 H50 0.9500 .
C51 C52 1.509(7) .
C52 C58 1.393(8) 3_656
C52 C53 1.409(8) .
C53 C54 1.405(9) .
C53 C58 1.442(8) .
C54 C55 1.378(9) .
C54 H54 0.9500 .
C55 C56 1.434(9) .
C55 H55 0.9500 .
C56 C57 1.348(9) .
C56 H56 0.9500 .
C57 C58 1.454(8) .
C57 H57 0.9500 .
C58 C52 1.393(8) 3_656
C59 H59 0.9500 .
C60 H60A 0.9800 .
C60 H60B 0.9800 .
C60 H60C 0.9800 .
C61 H61A 0.9800 .
C61 H61B 0.9800 .
C61 H61C 0.9800 .
C62 H62A 0.9800 .
C62 H62B 0.9800 .
C62 H62C 0.9800 .
C63 H63A 0.9800 .
C63 H63B 0.9800 .
C63 H63C 0.9800 .
C64 H64A 0.9800 .
C64 H64B 0.9800 .
C64 H64C 0.9800 .
C65 H65A 0.9800 .
C65 H65B 0.9800 .
C65 H65C 0.9800 .

loop_
_geom_torsion_atom_site_label_1
_geom_torsion_atom_site_label_2
_geom_torsion_atom_site_label_3
_geom_torsion_atom_site_label_4
_geom_torsion
_geom_torsion_site_symmetry_1
_geom_torsion_site_symmetry_4
O13 Zn3 O1 C1 -51.9(5) . .
O6 Zn3 O1 C1 -153.2(5) . .
O4 Zn3 O1 C1 -106.7(17) 4_665 .
O7 Zn3 O1 C1 34.8(5) 4_565 .
N2 Zn3 O1 C1 118.6(5) 2_556 .
O13 Zn1 O2 C1 -12.9(5) . .
O8 Zn1 O2 C1 -102.9(5) 4_565 .
O9 Zn1 O2 C1 76.8(5) . .
O11 Zn1 O2 C1 135.2(14) . .
N1 Zn1 O2 C1 165.1(5) . .
O13 Zn2 O5 C17 -63.4(5) . .
O10 Zn2 O5 C17 -165.5(5) . .
O3 Zn2 O5 C17 27.5(5) 4_665 .
O12 Zn2 O5 C17 -135(3) . .
O14 Zn2 O5 C17 110.5(5) . .
O13 Zn3 O6 C17 -16.5(5) . .
O4 Zn3 O6 C17 -104.7(4) 4_665 .
O1 Zn3 O6 C17 71.6(4) . .
O7 Zn3 O6 C17 146.9(10) 4_565 .
N2 Zn3 O6 C17 162.8(5) 2_556 .
O13 Zn1 O9 C33 -54.9(5) . .
O2 Zn1 O9 C33 -154.1(5) . .
O8 Zn1 O9 C33 -147(4) 4_565 .
O11 Zn1 O9 C33 30.9(5) . .
N1 Zn1 O9 C33 114.0(5) . .
O13 Zn2 O10 C33 -16.9(4) . .
O3 Zn2 O10 C33 171.4(6) 4_665 .
O5 Zn2 O10 C33 70.7(4) . .
O12 Zn2 O10 C33 -108.0(4) . .
O14 Zn2 O10 C33 158.1(5) . .
O13 Zn1 O11 C51 -4.0(6) . .
O2 Zn1 O11 C51 -152.4(14) . .
O8 Zn1 O11 C51 85.6(6) 4_565 .
O9 Zn1 O11 C51 -94.3(6) . .
N1 Zn1 O11 C51 177.5(6) . .
O13 Zn2 O12 C51 -45.9(4) . .
O10 Zn2 O12 C51 56.1(4) . .
O3 Zn2 O12 C51 -136.9(4) 4_665 .
O5 Zn2 O12 C51 25(4) . .
O14 Zn2 O12 C51 140.0(4) . .
O2 Zn1 O13 Zn2 129.69(18) . .
O8 Zn1 O13 Zn2 -138.26(18) 4_565 .
O9 Zn1 O13 Zn2 43.84(18) . .
O11 Zn1 O13 Zn2 -47.18(18) . .
N1 Zn1 O13 Zn2 -39.7(9) . .
O2 Zn1 O13 Zn3 -28.4(2) . .
O8 Zn1 O13 Zn3 63.62(19) 4_565 .
O9 Zn1 O13 Zn3 -114.29(18) . .
O11 Zn1 O13 Zn3 154.69(19) . .
N1 Zn1 O13 Zn3 162.2(8) . .
O10 Zn2 O13 Zn1 -24.1(2) . .
O3 Zn2 O13 Zn1 154.07(18) 4_665 .
O5 Zn2 O13 Zn1 -110.66(19) . .
O12 Zn2 O13 Zn1 66.82(18) . .
O14 Zn2 O13 Zn1 -163.1(12) . .
O10 Zn2 O13 Zn3 134.76(17) . .
O3 Zn2 O13 Zn3 -47.12(18) 4_665 .
O5 Zn2 O13 Zn3 48.15(18) . .
O12 Zn2 O13 Zn3 -134.37(18) . .
O14 Zn2 O13 Zn3 -4.3(13) . .
O6 Zn3 O13 Zn1 132.01(18) . .
O4 Zn3 O13 Zn1 -138.01(19) 4_665 .
O1 Zn3 O13 Zn1 46.18(19) . .
O7 Zn3 O13 Zn1 -45.64(18) 4_565 .
N2 Zn3 O13 Zn1 -43.8(10) 2_556 .
O6 Zn3 O13 Zn2 -26.34(19) . .
O4 Zn3 O13 Zn2 63.64(18) 4_665 .
O1 Zn3 O13 Zn2 -112.18(18) . .
O7 Zn3 O13 Zn2 156.00(18) 4_565 .
N2 Zn3 O13 Zn2 157.8(9) 2_556 .
O13 Zn2 O14 C59 82.1(14) . .
O10 Zn2 O14 C59 -57.8(6) . .
O3 Zn2 O14 C59 125.3(6) 4_665 .
O5 Zn2 O14 C59 29.6(6) . .
O12 Zn2 O14 C59 -148.0(6) . .
O13 Zn1 N1 C45 -54.7(12) . .
O2 Zn1 N1 C45 135.8(6) . .
O8 Zn1 N1 C45 43.7(6) 4_565 .
O9 Zn1 N1 C45 -138.4(6) . .
O11 Zn1 N1 C45 -47.1(6) . .
O13 Zn1 N1 C41 112.0(10) . .
O2 Zn1 N1 C41 -57.5(6) . .
O8 Zn1 N1 C41 -149.7(6) 4_565 .
O9 Zn1 N1 C41 28.3(6) . .
O11 Zn1 N1 C41 119.5(6) . .
Zn3 O1 C1 O2 22.2(9) . .
Zn3 O1 C1 C2 -155.5(4) . .
Zn1 O2 C1 O1 18.8(8) . .
Zn1 O2 C1 C2 -163.4(3) . .
O1 C1 C2 C15 81.4(7) . .
O2 C1 C2 C15 -96.6(6) . .
O1 C1 C2 C3 -98.2(6) . .
O2 C1 C2 C3 83.8(7) . .
C15 C2 C3 C4 -179.2(6) . .
C1 C2 C3 C4 0.4(8) . .
C15 C2 C3 C8 1.4(8) . .
C1 C2 C3 C8 -179.0(5) . .
C2 C3 C4 C5 177.4(6) . .
C8 C3 C4 C5 -3.1(9) . .
C3 C4 C5 C6 1.9(11) . .
C4 C5 C6 C7 0.1(13) . .
C5 C6 C7 C8 -0.8(12) . .
C6 C7 C8 C9 -177.1(7) . .
C6 C7 C8 C3 -0.5(10) . .
C2 C3 C8 C9 -1.4(9) . .
C4 C3 C8 C9 179.1(5) . .
C2 C3 C8 C7 -178.1(6) . .
C4 C3 C8 C7 2.4(9) . .
C7 C8 C9 C10 176.6(6) . .
C3 C8 C9 C10 0.0(9) . .
C7 C8 C9 C16 -2.1(9) . .
C3 C8 C9 C16 -178.7(5) . .
C8 C9 C10 C15 1.3(8) . .
C16 C9 C10 C15 -180.0(5) . .
C8 C9 C10 C11 -176.4(6) . .
C16 C9 C10 C11 2.3(8) . .
C9 C10 C11 C12 -179.4(6) . .
C15 C10 C11 C12 2.8(9) . .
C10 C11 C12 C13 -0.8(11) . .
C11 C12 C13 C14 -2.0(12) . .
C12 C13 C14 C15 2.5(11) . .
C3 C2 C15 C10 0.0(9) . .
C1 C2 C15 C10 -179.6(5) . .
C3 C2 C15 C14 178.6(6) . .
C1 C2 C15 C14 -1.0(9) . .
C9 C10 C15 C2 -1.4(8) . .
C11 C10 C15 C2 176.5(5) . .
C9 C10 C15 C14 180.0(6) . .
C11 C10 C15 C14 -2.2(8) . .
C13 C14 C15 C2 -179.1(7) . .
C13 C14 C15 C10 -0.4(10) . .
Zn3 O4 C16 O3 -9.4(8) 4_566 .
Zn3 O4 C16 C9 170.2(4) 4_566 .
Zn2 O3 C16 O4 -23.3(9) 4_566 .
Zn2 O3 C16 C9 157.0(4) 4_566 .
C8 C9 C16 O4 -87.9(7) . .
C10 C9 C16 O4 93.3(7) . .
C8 C9 C16 O3 91.8(7) . .
C10 C9 C16 O3 -86.9(6) . .
Zn2 O5 C17 O6 32.0(9) . .
Zn2 O5 C17 C18 -146.9(4) . .
Zn3 O6 C17 O5 17.5(9) . .
Zn3 O6 C17 C18 -163.7(4) . .
O5 C17 C18 C19 -96.6(7) . .
O6 C17 C18 C19 84.4(7) . .
O5 C17 C18 C31 81.6(7) . .
O6 C17 C18 C31 -97.4(7) . .
C31 C18 C19 C24 0.1(9) . .
C17 C18 C19 C24 178.2(5) . .
C31 C18 C19 C20 -177.5(6) . .
C17 C18 C19 C20 0.6(9) . .
C18 C19 C20 C21 176.6(7) . .
C24 C19 C20 C21 -1.0(10) . .
C19 C20 C21 C22 1.8(13) . .
C20 C21 C22 C23 -0.5(15) . .
C21 C22 C23 C24 -1.6(14) . .
C18 C19 C24 C25 2.0(9) . .
C20 C19 C24 C25 179.6(6) . .
C18 C19 C24 C23 -178.7(6) . .
C20 C19 C24 C23 -1.1(9) . .
C22 C23 C24 C25 -178.3(8) . .
C22 C23 C24 C19 2.4(11) . .
C19 C24 C25 C26 -4.5(9) . .
C23 C24 C25 C26 176.2(6) . .
C19 C24 C25 C32 178.8(5) . .
C23 C24 C25 C32 -0.5(9) . .
C24 C25 C26 C27 -175.3(6) . .
C32 C25 C26 C27 1.5(9) . .
C24 C25 C26 C31 4.8(9) . .
C32 C25 C26 C31 -178.4(5) . .
C25 C26 C27 C28 -177.5(6) . .
C31 C26 C27 C28 2.4(9) . .
C26 C27 C28 C29 0.8(11) . .
C27 C28 C29 C30 -2.3(12) . .
C28 C29 C30 C31 0.4(12) . .
C19 C18 C31 C30 -178.1(6) . .
C17 C18 C31 C30 3.7(9) . .
C19 C18 C31 C26 0.3(9) . .
C17 C18 C31 C26 -177.9(5) . .
C29 C30 C31 C18 -178.8(7) . .
C29 C30 C31 C26 2.8(10) . .
C25 C26 C31 C18 -2.7(9) . .
C27 C26 C31 C18 177.4(6) . .
C25 C26 C31 C30 175.8(6) . .
C27 C26 C31 C30 -4.1(9) . .
Zn1 O8 C32 O7 -10.5(9) 4_666 .
Zn1 O8 C32 C25 169.8(4) 4_666 .
Zn3 O7 C32 O8 -21.9(10) 4_666 .
Zn3 O7 C32 C25 157.9(4) 4_666 .
C24 C25 C32 O8 -82.5(7) . .
C26 C25 C32 O8 100.7(7) . .
C24 C25 C32 O7 97.7(7) . .
C26 C25 C32 O7 -79.1(7) . .
Zn1 O9 C33 O10 24.6(9) . .
Zn1 O9 C33 C34 -156.4(4) . .
Zn2 O10 C33 O9 19.6(8) . .
Zn2 O10 C33 C34 -159.4(3) . .
O9 C33 C34 C36 -98.0(7) . 3_657
O10 C33 C34 C36 81.1(7) . 3_657
O9 C33 C34 C35 83.4(7) . .
O10 C33 C34 C35 -97.5(6) . .
C36 C34 C35 C40 179.6(6) 3_657 .
C33 C34 C35 C40 -1.8(9) . .
C36 C34 C35 C36 0.8(10) 3_657 .
C33 C34 C35 C36 179.4(5) . .
C34 C35 C36 C34 -0.8(10) . 3_657
C40 C35 C36 C34 -179.6(6) . 3_657
C34 C35 C36 C37 179.3(6) . .
C40 C35 C36 C37 0.5(9) . .
C34 C36 C37 C38 179.6(7) 3_657 .
C35 C36 C37 C38 -0.5(10) . .
C36 C37 C38 C39 0.6(13) . .
C37 C38 C39 C40 -0.7(15) . .
C38 C39 C40 C35 0.7(14) . .
C34 C35 C40 C39 -179.4(8) . .
C36 C35 C40 C39 -0.6(11) . .
C45 N1 C41 C42 5.0(14) . .
Zn1 N1 C41 C42 -162.3(8) . .
N1 C41 C42 C43 -1.0(15) . .
C41 C42 C43 C44 -3.6(13) . .
C41 C42 C43 C48 175.0(8) . .
C42 C43 C44 C45 4.3(14) . .
C48 C43 C44 C45 -174.3(9) . .
C41 N1 C45 C44 -4.4(14) . .
Zn1 N1 C45 C44 163.2(9) . .
C43 C44 C45 N1 -0.3(17) . .
C50 N2 C46 C47 -8(2) . .
Zn3 N2 C46 C47 169.3(12) 2_546 .
N2 C46 C47 C48 2(3) . .
C46 C47 C48 C49 3(2) . .
C46 C47 C48 C43 -176.7(12) . .
C44 C43 C48 C47 -176.3(12) . .
C42 C43 C48 C47 5.2(14) . .
C44 C43 C48 C49 3.6(13) . .
C42 C43 C48 C49 -174.9(10) . .
C47 C48 C49 C50 -2.3(17) . .
C43 C48 C49 C50 177.7(10) . .
C46 N2 C50 C49 9.0(18) . .
Zn3 N2 C50 C49 -168.3(10) 2_546 .
C48 C49 C50 N2 -4(2) . .
Zn1 O11 C51 O12 25.6(10) . .
Zn1 O11 C51 C52 -155.0(4) . .
Zn2 O12 C51 O11 7.6(8) . .
Zn2 O12 C51 C52 -171.8(3) . .
O11 C51 C52 C58 73.0(7) . 3_656
O12 C51 C52 C58 -107.6(6) . 3_656
O11 C51 C52 C53 -107.4(6) . .
O12 C51 C52 C53 72.0(7) . .
C58 C52 C53 C54 -176.6(6) 3_656 .
C51 C52 C53 C54 3.8(9) . .
C58 C52 C53 C58 -0.7(10) 3_656 .
C51 C52 C53 C58 179.7(5) . .
C52 C53 C54 C55 -179.8(7) . .
C58 C53 C54 C55 4.3(11) . .
C53 C54 C55 C56 -1.6(13) . .
C54 C55 C56 C57 0.1(13) . .
C55 C56 C57 C58 -1.5(11) . .
C54 C53 C58 C52 176.7(6) . 3_656
C52 C53 C58 C52 0.7(9) . 3_656
C54 C53 C58 C57 -5.5(9) . .
C52 C53 C58 C57 178.5(6) . .
C56 C57 C58 C52 -178.2(6) . 3_656
C56 C57 C58 C53 4.1(9) . .
Zn2 O14 C59 N3 -162.0(8) . .
C61 N3 C59 O14 176.2(10) . .
C60 N3 C59 O14 -1.1(16) . .
